data_9002500
loop_
_publ_author_name
'Giuli, G.'
'Bindi, L.'
'Bonazzi, P.'

_publ_section_title
;
 Rietveld refinement of okayamalite, Ca2SiB2O7: Structural evidence for the
 B/Si ordered distribution
;
_journal_name_full 'American Mineralogist'
_journal_page_first 1512
_journal_page_last 1515
_journal_volume 85
_journal_year 2000
_chemical_formula_sum 'B2 Ca2 O7 Si'
_chemical_name_mineral Okayamalite
_space_group_IT_number 113
_symmetry_space_group_name_Hall 'P -4 2ab'
_symmetry_space_group_name_H-M 'P -4 21 m'
_cell_angle_alpha 90
_cell_angle_beta 90
_cell_angle_gamma 90
_cell_formula_units_Z 2
_cell_length_a 7.1248
_cell_length_b 7.1248
_cell_length_c 4.8177
_cell_volume 244.560
_database_code_amcsd 0002589
_exptl_crystal_density_diffrn 3.284
_cod_original_formula_sum 'Ca2 Si B2 O7'
_cod_database_code 9002500

loop_
_space_group_symop_operation_xyz
x,y,z
1/2-y,1/2-x,z
y,-x,-z
1/2-x,1/2+y,-z
-x,-y,z
1/2+y,1/2+x,z
-y,x,-z
1/2+x,1/2-y,-z

loop_
_atom_site_label
_atom_site_fract_x
_atom_site_fract_y
_atom_site_fract_z
_atom_site_U_iso_or_equiv
_atom_site_type_symbol
_atom_site_attached_hydrogens
Ca 0.33840 0.16160 0.50800 0.02000 Ca 0
SiT1 0.00000 0.00000 0.00000 0.01900 Si 0
BT2 0.14080 0.35920 0.94700 0.01300 B 0
O1 0.50000 0.00000 0.14600 0.01300 O 0
O2 0.14240 0.35760 0.25170 0.01300 O 0
O3 0.07820 0.17770 0.81050 0.01300 O 0

loop_
_cod_changelog_entry_id
_cod_changelog_entry_author
_cod_changelog_entry_date
_cod_changelog_entry_text
1
;cod-tools version 3.8.0
Id: cif_guess_AMCSD_atom_types 9581 2023-05-17 12:35:41Z saulius
;
2023-05-23T09:15:43+03:00
;Derived atom types and hydrogen counts
from atom names that follow the AMCSD naming convention
(Wat == water, O-H == hydroxyl).
;

loop_
_cod_related_entry_id
_cod_related_entry_database
_cod_related_entry_code
1 AMCSD 0002589
